data_4317840
loop_
_publ_author_name
'Jin-Kui Tang'
'Yi-Zhi Li'
'Qing-Lun Wang'
'En-Qing Gao'
'Dai-Zheng Liao'
'Zong-Hui Jiang'
'Shi-Ping Yan'
'Peng Cheng'
'Liu-Fang Wang'
'Geng-Lin Wang'

_publ_contact_author
;
  Dai-Zheng Liao
  Department of Chemistry, Nankai University, Tianjin 300071,China
;
_publ_contact_author_email ' coord@nankai.edu.cn '
_publ_section_title
;
 Synthesis, Crystal Structure, and Magnetic Properties of the First
 Nonanuclear Lanthanide(III)-Copper(II) Complexes of Macrocyclic Oxamide
 [NaLn2Cu6] (Macrocyclic Oxamide =
 1,4,8,11-Tetraazacyclotradecanne-2,3-dione, Ln = Pr, Nd)
;
_journal_name_full 'Inorganic Chemistry'
_journal_page_first 2188
_journal_page_last 2192
_journal_paper_doi 10.1021/ic010674q
_journal_volume 41
_journal_year 2002
_chemical_formula_sum 'C60 H136 Cl7 Cu6 N24 Na Nd2 O50'
_chemical_formula_weight 2934.79
_chemical_name_systematic
;
  ?
;
_space_group_IT_number 2
_symmetry_cell_setting triclinic
_symmetry_space_group_name_Hall '-P 1'
_symmetry_space_group_name_H-M 'P -1'
_atom_sites_solution_hydrogens geom
_atom_sites_solution_primary direct
_atom_sites_solution_secondary difmap
_audit_creation_method SHELXL-97
_cell_angle_alpha 98.195(4)
_cell_angle_beta 96.602(4)
_cell_angle_gamma 114.109(4)
_cell_formula_units_Z 1
_cell_length_a 13.892(3)
_cell_length_b 14.477(3)
_cell_length_c 16.213(4)
_cell_measurement_temperature 298(2)
_cell_volume 2891.2(11)
_computing_structure_refinement 'SHELXL-97 (Sheldrick, 1997)'
_computing_structure_solution 'SHELXS-97 (Sheldrick, 1990)'
_diffrn_ambient_temperature 298(2)
_diffrn_measured_fraction_theta_full 0.993
_diffrn_measured_fraction_theta_max 0.993
_diffrn_radiation_monochromator graphite
_diffrn_radiation_source 'fine-focus sealed tube'
_diffrn_radiation_type MoK\a
_diffrn_radiation_wavelength 0.71073
_diffrn_reflns_av_R_equivalents 0.0074
_diffrn_reflns_av_sigmaI/netI 0.0186
_diffrn_reflns_limit_h_max 18
_diffrn_reflns_limit_h_min -18
_diffrn_reflns_limit_k_max 18
_diffrn_reflns_limit_k_min -18
_diffrn_reflns_limit_l_max 19
_diffrn_reflns_limit_l_min -19
_diffrn_reflns_number 26192
_diffrn_reflns_theta_full 27.45
_diffrn_reflns_theta_max 27.45
_diffrn_reflns_theta_min 1.29
_exptl_absorpt_coefficient_mu 2.221
_exptl_crystal_density_diffrn 1.686
_exptl_crystal_density_method 'not measured'
_exptl_crystal_F_000 1488
_exptl_crystal_size_max 0.20
_exptl_crystal_size_mid 1.15
_exptl_crystal_size_min 0.10
_refine_diff_density_max 0.487
_refine_diff_density_min -0.443
_refine_diff_density_rms 0.036
_refine_ls_extinction_method none
_refine_ls_goodness_of_fit_ref 0.354
_refine_ls_hydrogen_treatment mixed
_refine_ls_matrix_type full
_refine_ls_number_parameters 649
_refine_ls_number_reflns 13098
_refine_ls_number_restraints 0
_refine_ls_restrained_S_all 0.354
_refine_ls_R_factor_all 0.0136
_refine_ls_R_factor_gt 0.0130
_refine_ls_shift/su_max 0.002
_refine_ls_shift/su_mean 0.000
_refine_ls_structure_factor_coef Fsqd
_refine_ls_weighting_details 'calc w=1/[\s^2^(Fo^2^)+(0.1000P)^2^+1.2500P] where P=(Fo^2^+2Fc^2^)/3'
_refine_ls_weighting_scheme calc
_refine_ls_wR_factor_gt 0.0445
_refine_ls_wR_factor_ref 0.0459
_reflns_number_gt 12614
_reflns_number_total 13098
_reflns_threshold_expression >2sigma(I)
_cod_data_source_file ic010674q_2.cif
_cod_data_source_block 2
_cod_database_code 4317840

loop_
_symmetry_equiv_pos_as_xyz
'x, y, z'
'-x, -y, -z'

loop_
_atom_site_label
_atom_site_type_symbol
_atom_site_fract_x
_atom_site_fract_y
_atom_site_fract_z
_atom_site_U_iso_or_equiv
_atom_site_adp_type
_atom_site_occupancy
_atom_site_symmetry_multiplicity
_atom_site_calc_flag
_atom_site_refinement_flags
_atom_site_disorder_assembly
_atom_site_disorder_group
Nd1 Nd 0.444550(4) 0.215391(3) 0.471015(3) 0.04011(2) Uani 1 1 d . . .
Cu1 Cu 0.820088(10) 0.269867(10) 0.316316(9) 0.05065(4) Uani 1 1 d . . .
Cu2 Cu 0.129379(10) -0.133582(10) 0.212671(8) 0.05023(3) Uani 1 1 d . . .
Cu3 Cu 0.453357(12) 0.216453(11) 0.832605(8) 0.05330(4) Uani 1 1 d . . .
Na1 Na 0.5000 0.0000 0.5000 0.04299(11) Uani 1 2 d S . .
O1 O 0.55861(6) 0.29858(7) 0.36966(5) 0.05435(18) Uani 1 1 d . . .
O2 O 0.58993(6) 0.15834(5) 0.44986(4) 0.04255(13) Uani 1 1 d . . .
O3 O 0.36495(5) 0.02425(5) 0.41442(4) 0.04073(13) Uani 1 1 d . . .
O4 O 0.32859(7) 0.15683(6) 0.32880(5) 0.05507(17) Uani 1 1 d . . .
O5 O 0.46821(6) 0.13235(6) 0.58951(4) 0.04530(14) Uani 1 1 d . . .
O6 O 0.41218(8) 0.29128(6) 0.60772(5) 0.05805(19) Uani 1 1 d . . .
O7 O 0.24430(8) 0.13662(10) 0.48642(8) 0.0829(3) Uani 1 1 d . . .
H7A H 0.2192 0.1804 0.4807 0.080 Uiso 1 1 d R . .
H7B H 0.2091 0.0823 0.4480 0.080 Uiso 1 1 d R . .
O8 O 0.61674(10) 0.36943(9) 0.55347(7) 0.0818(3) Uani 1 1 d . . .
H8B H 0.6114 0.4254 0.5505 0.080 Uiso 1 1 d R . .
H8C H 0.6252 0.3642 0.6051 0.080 Uiso 1 1 d R . .
O9 O 0.39837(12) 0.36085(9) 0.44607(7) 0.0913(4) Uani 1 1 d . . .
H9B H 0.4343 0.4134 0.4860 0.080 Uiso 1 1 d R . .
H9C H 0.4142 0.3759 0.3991 0.080 Uiso 1 1 d R . .
N1 N 0.73789(7) 0.18306(7) 0.38748(6) 0.04722(18) Uani 1 1 d . . .
N2 N 0.70481(7) 0.31428(8) 0.30641(6) 0.0525(2) Uani 1 1 d . . .
N3 N 0.90471(18) 0.3555(2) 0.24252(14) 0.1343(6) Uani 1 1 d . . .
H3B H 0.8731 0.3012 0.1973 0.080 Uiso 1 1 calc R . .
N4 N 0.9383(3) 0.2285(2) 0.33046(17) 0.1577(11) Uani 1 1 d . . .
H4A H 0.9739 0.2783 0.3783 0.080 Uiso 1 1 calc R . .
N5 N 0.23632(6) -0.11227(6) 0.31150(5) 0.04342(16) Uani 1 1 d . . .
N6 N 0.19301(7) 0.01703(6) 0.23422(7) 0.0523(2) Uani 1 1 d . . .
N7 N 0.00688(12) -0.15705(9) 0.12358(9) 0.0801(2) Uani 1 1 d . . .
H7A H -0.0446 -0.1676 0.1559 0.080 Uiso 1 1 calc R . .
N8 N 0.08895(12) -0.28585(9) 0.17021(9) 0.0801(2) Uani 1 1 d . . .
H8A H 0.1336 -0.2851 0.1332 0.080 Uiso 1 1 calc R . .
N9 N 0.47383(7) 0.13697(7) 0.73549(5) 0.04417(17) Uani 1 1 d . . .
N10 N 0.41962(9) 0.28950(9) 0.74987(5) 0.0578(2) Uani 1 1 d . . .
N11 N 0.4891(3) 0.1451(3) 0.91441(17) 0.1625(11) Uani 1 1 d . . .
H11A H 0.4197 0.0980 0.9089 0.080 Uiso 1 1 calc R . .
N12 N 0.4358(3) 0.2979(3) 0.93239(16) 0.1601(11) Uani 1 1 d . . .
H12C H 0.5048 0.3471 0.9413 0.080 Uiso 1 1 calc R . .
C1 C 0.65556(8) 0.19812(7) 0.40287(6) 0.04275(18) Uani 1 1 d . . .
C2 C 0.63856(9) 0.27635(8) 0.35713(7) 0.0504(2) Uani 1 1 d . . .
C11 C 0.69263(13) 0.38823(13) 0.25908(11) 0.0764(4) Uani 1 1 d . . .
H11A H 0.6218 0.3573 0.2232 0.080 Uiso 1 1 calc R . .
H11B H 0.6992 0.4487 0.2983 0.080 Uiso 1 1 calc R . .
C12 C 0.7730(2) 0.4185(3) 0.20779(17) 0.1343(6) Uani 1 1 d . . .
H12A H 0.7303 0.3868 0.1511 0.080 Uiso 1 1 calc R . .
H12B H 0.7914 0.4917 0.2133 0.080 Uiso 1 1 calc R . .
C13 C 0.86209(16) 0.41611(18) 0.19849(15) 0.0980(6) Uani 1 1 d . . .
H13A H 0.9166 0.4872 0.2137 0.080 Uiso 1 1 calc R . .
H13B H 0.8564 0.3927 0.1383 0.080 Uiso 1 1 calc R . .
C14 C 1.00258(18) 0.35462(19) 0.2398(2) 0.1149(8) Uani 1 1 d . . .
H14A H 1.0589 0.4228 0.2662 0.080 Uiso 1 1 calc R . .
H14B H 1.0090 0.3400 0.1810 0.080 Uiso 1 1 calc R . .
C15 C 1.01882(16) 0.27843(16) 0.28259(11) 0.0836(5) Uani 1 1 d . . .
H15A H 1.0217 0.2256 0.2402 0.080 Uiso 1 1 calc R . .
H15B H 1.0881 0.3125 0.3207 0.080 Uiso 1 1 calc R . .
C16 C 0.93785(12) 0.15111(13) 0.37074(10) 0.0711(4) Uani 1 1 d . . .
H16A H 1.0045 0.1791 0.4119 0.080 Uiso 1 1 calc R . .
H16B H 0.9393 0.0971 0.3287 0.080 Uiso 1 1 calc R . .
C17 C 0.8536(2) 0.1042(2) 0.41293(16) 0.1093(7) Uani 1 1 d . . .
H17A H 0.8305 0.0311 0.3905 0.080 Uiso 1 1 calc R . .
H17B H 0.8912 0.1166 0.4705 0.080 Uiso 1 1 calc R . .
C18 C 0.76257(12) 0.10808(14) 0.42480(11) 0.0761(4) Uani 1 1 d . . .
H18A H 0.7649 0.1233 0.4854 0.080 Uiso 1 1 calc R . .
H18B H 0.7041 0.0400 0.4018 0.080 Uiso 1 1 calc R . .
C3 C 0.2945(2) -0.01458(18) 0.34952(16) 0.1034(7) Uani 1 1 d . . .
C4 C 0.27011(8) 0.06040(7) 0.29928(6) 0.0474(2) Uani 1 1 d . . .
C21 C 0.25013(11) -0.19393(9) 0.35015(7) 0.0560(2) Uani 1 1 d . . .
H21A H 0.3248 -0.1691 0.3770 0.080 Uiso 1 1 calc R . .
H21B H 0.2069 -0.2089 0.3937 0.080 Uiso 1 1 calc R . .
C22 C 0.21830(16) -0.28898(10) 0.28654(14) 0.0986(6) Uani 1 1 d . . .
H22A H 0.2712 -0.2739 0.2502 0.080 Uiso 1 1 calc R . .
H22B H 0.2261 -0.3395 0.3167 0.080 Uiso 1 1 calc R . .
C23 C 0.11462(13) -0.33977(9) 0.23159(9) 0.0700(3) Uani 1 1 d . . .
H23A H 0.0606 -0.3552 0.2670 0.080 Uiso 1 1 calc R . .
H23B H 0.1078 -0.4054 0.2008 0.080 Uiso 1 1 calc R . .
C24 C -0.01595(17) -0.33167(13) 0.11604(9) 0.0819(4) Uani 1 1 d . . .
H24A H -0.0705 -0.3572 0.1501 0.080 Uiso 1 1 calc R . .
H24B H -0.0222 -0.3902 0.0746 0.080 Uiso 1 1 calc R . .
C25 C -0.03514(11) -0.25788(12) 0.07187(10) 0.0755(4) Uani 1 1 d . . .
H25A H -0.0025 -0.2544 0.0219 0.080 Uiso 1 1 calc R . .
H25B H -0.1119 -0.2825 0.0530 0.080 Uiso 1 1 calc R . .
C26 C -0.00081(12) -0.07696(14) 0.08904(9) 0.0778(4) Uani 1 1 d . . .
H26A H -0.0762 -0.0974 0.0672 0.080 Uiso 1 1 calc R . .
H26B H 0.0352 -0.0708 0.0409 0.080 Uiso 1 1 calc R . .
C27 C 0.04333(17) 0.02784(14) 0.14520(12) 0.0987(6) Uani 1 1 d . . .
H27A H 0.0013 0.0233 0.1895 0.080 Uiso 1 1 calc R . .
H27B H 0.0311 0.0738 0.1118 0.080 Uiso 1 1 calc R . .
C28 C 0.15933(11) 0.07828(11) 0.18717(9) 0.0654(3) Uani 1 1 d . . .
H28A H 0.2026 0.0958 0.1439 0.080 Uiso 1 1 calc R . .
H28B H 0.1735 0.1424 0.2252 0.080 Uiso 1 1 calc R . .
C5 C 0.45991(7) 0.16786(7) 0.66433(6) 0.04023(17) Uani 1 1 d . . .
C6 C 0.42816(9) 0.25876(9) 0.67444(7) 0.0524(2) Uani 1 1 d . . .
C31 C 0.50224(12) 0.05077(12) 0.73249(8) 0.0636(3) Uani 1 1 d . . .
H31A H 0.4490 -0.0075 0.6900 0.080 Uiso 1 1 calc R . .
H31B H 0.5709 0.0701 0.7146 0.080 Uiso 1 1 calc R . .
C32 C 0.50910(18) 0.01951(14) 0.80931(9) 0.0851(5) Uani 1 1 d . . .
H32A H 0.4427 -0.0426 0.8022 0.080 Uiso 1 1 calc R . .
H32B H 0.5652 -0.0040 0.8090 0.080 Uiso 1 1 calc R . .
C33 C 0.52551(17) 0.06897(14) 0.89261(9) 0.0832(4) Uani 1 1 d . . .
H33A H 0.6024 0.1007 0.9142 0.080 Uiso 1 1 calc R . .
H33B H 0.4934 0.0156 0.9242 0.080 Uiso 1 1 calc R . .
C34 C 0.49692(17) 0.18816(14) 1.00025(9) 0.0841(4) Uani 1 1 d . . .
H34A H 0.5716 0.2205 1.0289 0.080 Uiso 1 1 calc R . .
H34B H 0.4571 0.1338 1.0285 0.080 Uiso 1 1 calc R . .
C35 C 0.4534(2) 0.2658(3) 1.00516(18) 0.1343(6) Uani 1 1 d . . .
H35A H 0.3859 0.2374 1.0248 0.080 Uiso 1 1 calc R . .
H35B H 0.5026 0.3260 1.0479 0.080 Uiso 1 1 calc R . .
C36 C 0.3915(2) 0.37205(15) 0.92064(10) 0.0945(6) Uani 1 1 d . . .
H36A H 0.3166 0.3397 0.9258 0.080 Uiso 1 1 calc R . .
H36B H 0.4277 0.4306 0.9681 0.080 Uiso 1 1 calc R . .
C37 C 0.3949(2) 0.40981(19) 0.85049(15) 0.1076(7) Uani 1 1 d . . .
H37A H 0.4648 0.4689 0.8631 0.080 Uiso 1 1 calc R . .
H37B H 0.3434 0.4390 0.8519 0.080 Uiso 1 1 calc R . .
C38 C 0.38233(17) 0.37083(15) 0.76508(10) 0.0901(5) Uani 1 1 d . . .
H38A H 0.4222 0.4267 0.7382 0.080 Uiso 1 1 calc R . .
H38B H 0.3070 0.3428 0.7390 0.080 Uiso 1 1 calc R . .
Cl1 Cl 0.24629(3) 0.55893(3) 0.06302(2) 0.07877(9) Uani 1 1 d . . .
O11 O 0.1989(3) 0.6263(3) 0.0368(2) 0.2345(11) Uani 1 1 d . . .
O12 O 0.1689(3) 0.4885(3) 0.09624(17) 0.2065(13) Uani 1 1 d . . .
O13 O 0.3348(3) 0.6225(3) 0.12706(18) 0.2136(14) Uani 1 1 d . . .
O14 O 0.27664(15) 0.51925(15) -0.00882(10) 0.1189(5) Uani 1 1 d . . .
Cl2 Cl 0.06047(6) 0.14842(6) 0.64621(5) 0.1215(2) Uani 1 1 d . . .
O21 O -0.0274(3) 0.0525(2) 0.6065(2) 0.2501(18) Uani 1 1 d . . .
O22 O 0.1194(2) 0.1939(2) 0.58441(14) 0.1616(9) Uani 1 1 d . . .
O23 O 0.0216(3) 0.2113(2) 0.69017(19) 0.2049(13) Uani 1 1 d . . .
O24 O 0.1397(3) 0.1286(3) 0.6875(2) 0.2345(11) Uani 1 1 d . . .
Cl3 Cl 0.21566(6) 0.90352(8) 0.94611(8) 0.1562(4) Uani 1 1 d . . .
O31 O 0.2855(2) 0.8698(2) 0.9103(2) 0.1765(10) Uani 1 1 d . . .
O32 O 0.2330(3) 0.9062(4) 1.0264(3) 0.301(3) Uani 1 1 d . . .
O33 O 0.1018(3) 0.8382(4) 0.9159(3) 0.289(2) Uani 1 1 d . . .
O34 O 0.2419(7) 1.0107(5) 0.9499(5) 0.428(5) Uani 1 1 d . . .
O1W O 0.3677(6) 0.4592(4) 0.5736(3) 0.424(3) Uani 1 1 d . . .
H1WA H 0.3711 0.5182 0.5691 0.080 Uiso 1 1 d R . .
H1WB H 0.3025 0.4165 0.5690 0.080 Uiso 1 1 d R . .
O2W O 0.40119(16) 0.33037(15) 0.24945(15) 0.1541(8) Uani 1 1 d . . .
H2WA H 0.3927 0.3758 0.2255 0.080 Uiso 1 1 d R . .
H2WB H 0.4586 0.3268 0.2400 0.080 Uiso 1 1 d R . .
O3W O 0.2442(5) 0.1239(4) 0.8299(4) 0.424(3) Uani 1 1 d . . .
H3WA H 0.2098 0.1217 0.7821 0.080 Uiso 1 1 d R . .
H3WB H 0.2287 0.0627 0.8367 0.080 Uiso 1 1 d R . .
O4W O 0.67067(18) 0.49990(16) 0.71615(11) 0.1438(7) Uani 1 1 d . . .
H4WA H 0.7353 0.5212 0.7413 0.080 Uiso 1 1 d R . .
H4WB H 0.6633 0.5483 0.6962 0.080 Uiso 1 1 d R . .
Cl4 Cl 1.00001(18) 0.49997(16) 0.50000(11) 0.444(3) Uani 1 2 d SR . .

loop_
_atom_site_aniso_label
_atom_site_aniso_U_11
_atom_site_aniso_U_22
_atom_site_aniso_U_33
_atom_site_aniso_U_23
_atom_site_aniso_U_13
_atom_site_aniso_U_12
Nd1 0.05010(4) 0.03685(3) 0.04002(4) 0.00853(2) 0.00986(2) 0.02482(2)
Cu1 0.05029(7) 0.04988(7) 0.05771(8) 0.01811(6) 0.02044(5) 0.02264(5)
Cu2 0.04764(6) 0.04633(7) 0.05115(7) 0.00639(5) 0.00135(5) 0.01817(5)
Cu3 0.06539(8) 0.06095(8) 0.03892(6) 0.00203(5) 0.01358(5) 0.03433(6)
Na1 0.0468(3) 0.0417(3) 0.0491(3) 0.0158(2) 0.0123(2) 0.0247(2)
O1 0.0518(4) 0.0678(5) 0.0676(4) 0.0419(4) 0.0254(3) 0.0370(4)
O2 0.0549(3) 0.0389(3) 0.0443(3) 0.0190(3) 0.0163(3) 0.0254(3)
O3 0.0470(3) 0.0418(3) 0.0357(3) 0.0048(2) -0.0023(2) 0.0252(3)
O4 0.0604(4) 0.0372(3) 0.0549(4) 0.0103(3) -0.0048(3) 0.0126(3)
O5 0.0687(4) 0.0576(4) 0.0251(3) 0.0123(2) 0.0140(3) 0.0400(3)
O6 0.0908(6) 0.0526(4) 0.0486(4) 0.0073(3) 0.0200(4) 0.0479(4)
O7 0.0623(5) 0.0923(7) 0.0972(8) 0.0057(6) 0.0323(5) 0.0365(5)
O8 0.1021(8) 0.0744(6) 0.0633(6) -0.0002(5) -0.0017(5) 0.0418(6)
O9 0.1500(11) 0.0720(6) 0.0718(6) 0.0150(5) 0.0095(6) 0.0705(7)
N1 0.0633(5) 0.0521(4) 0.0552(4) 0.0286(4) 0.0223(4) 0.0448(4)
N2 0.0555(5) 0.0609(5) 0.0587(5) 0.0405(4) 0.0292(4) 0.0287(4)
N3 0.1475(10) 0.2081(15) 0.1337(10) 0.1325(11) 0.0948(9) 0.1128(11)
N4 0.223(3) 0.193(3) 0.1295(18) 0.0594(18) 0.102(2) 0.134(2)
N5 0.0391(3) 0.0371(4) 0.0504(4) 0.0125(3) 0.0030(3) 0.0132(3)
N6 0.0427(4) 0.0345(4) 0.0766(6) 0.0042(4) -0.0092(4) 0.0216(3)
N7 0.0863(6) 0.0542(4) 0.0761(5) -0.0010(4) -0.0183(4) 0.0206(4)
N8 0.0863(6) 0.0542(4) 0.0761(5) -0.0010(4) -0.0183(4) 0.0206(4)
N9 0.0574(4) 0.0579(5) 0.0338(3) 0.0111(3) 0.0062(3) 0.0414(4)
N10 0.0834(6) 0.0788(6) 0.0351(4) 0.0051(4) 0.0131(4) 0.0601(6)
N11 0.240(3) 0.183(3) 0.1376(19) 0.0624(18) 0.114(2) 0.134(2)
N12 0.225(3) 0.194(3) 0.1294(18) 0.0571(18) 0.105(2) 0.132(2)
C1 0.0549(5) 0.0354(4) 0.0410(4) 0.0145(3) 0.0103(4) 0.0202(4)
C2 0.0554(5) 0.0422(5) 0.0459(5) -0.0048(4) -0.0064(4) 0.0222(4)
C11 0.0873(9) 0.0781(9) 0.0925(10) 0.0664(8) 0.0455(8) 0.0410(7)
C12 0.1475(10) 0.2081(15) 0.1337(10) 0.1325(11) 0.0948(9) 0.1128(11)
C13 0.1014(12) 0.1129(14) 0.1262(15) 0.0844(13) 0.0585(11) 0.0632(11)
C14 0.0902(12) 0.1053(15) 0.179(2) 0.0687(16) 0.0572(14) 0.0507(11)
C15 0.1050(11) 0.1110(12) 0.0816(9) 0.0328(9) 0.0429(8) 0.0818(11)
C16 0.0727(7) 0.1011(10) 0.0838(9) 0.0476(8) 0.0453(7) 0.0641(8)
C17 0.1388(18) 0.1223(16) 0.1311(17) 0.0624(14) 0.0497(14) 0.1016(16)
C18 0.0683(7) 0.1005(11) 0.0876(10) 0.0376(8) 0.0360(7) 0.0529(8)
C3 0.1261(16) 0.1087(15) 0.1320(17) 0.0561(13) 0.0450(13) 0.0908(14)
C4 0.0467(4) 0.0387(4) 0.0433(5) 0.0081(3) 0.0176(4) 0.0031(4)
C21 0.0735(7) 0.0503(5) 0.0443(5) 0.0112(4) -0.0004(4) 0.0296(5)
C22 0.1052(12) 0.0310(5) 0.1190(14) 0.0049(6) -0.0251(10) 0.0052(6)
C23 0.0876(9) 0.0370(5) 0.0715(8) 0.0174(5) 0.0087(6) 0.0130(5)
C24 0.1187(13) 0.0757(9) 0.0506(7) 0.0097(6) 0.0078(7) 0.0446(9)
C25 0.0501(6) 0.0725(8) 0.0790(9) -0.0035(7) 0.0003(6) 0.0114(6)
C26 0.0692(8) 0.0926(10) 0.0613(7) 0.0036(7) -0.0150(6) 0.0359(7)
C27 0.1223(14) 0.0805(10) 0.0888(11) 0.0312(8) -0.0270(10) 0.0476(10)
C28 0.0701(7) 0.0618(7) 0.0611(7) 0.0038(5) -0.0088(5) 0.0338(6)
C5 0.0379(4) 0.0361(4) 0.0465(5) 0.0043(3) 0.0080(3) 0.0172(3)
C6 0.0619(6) 0.0561(6) 0.0536(6) 0.0109(4) 0.0109(4) 0.0399(5)
C31 0.0803(8) 0.0884(9) 0.0532(6) 0.0138(6) 0.0168(5) 0.0661(7)
C32 0.1284(14) 0.0792(9) 0.0494(7) 0.0101(6) 0.0104(7) 0.0494(10)
C33 0.1218(13) 0.0794(9) 0.0487(7) 0.0106(6) 0.0102(7) 0.0462(9)
C34 0.1227(13) 0.0802(9) 0.0489(7) 0.0109(6) 0.0096(7) 0.0460(9)
C35 0.1475(10) 0.2081(15) 0.1337(10) 0.1325(11) 0.0948(9) 0.1128(11)
C36 0.1621(18) 0.0987(12) 0.0636(8) 0.0004(7) 0.0251(9) 0.1009(13)
C37 0.1404(18) 0.1200(16) 0.1254(16) 0.0581(13) 0.0482(14) 0.1015(15)
C38 0.1292(14) 0.1019(12) 0.0629(8) -0.0132(8) 0.0214(8) 0.0821(11)
Cl1 0.0855(2) 0.0885(2) 0.06181(18) 0.00170(16) 0.01470(16) 0.04155(19)
O11 0.190(2) 0.289(3) 0.201(2) 0.0002(19) 0.0166(16) 0.101(2)
O12 0.234(3) 0.225(3) 0.144(2) 0.0188(19) 0.076(2) 0.079(3)
O13 0.210(3) 0.250(3) 0.153(2) 0.008(2) 0.076(2) 0.073(3)
O14 0.1309(12) 0.1435(14) 0.1008(10) 0.0132(9) 0.0448(9) 0.0755(11)
Cl2 0.1122(4) 0.1592(6) 0.1240(4) 0.0400(4) 0.0563(4) 0.0769(4)
O21 0.247(4) 0.137(2) 0.254(4) -0.020(2) 0.028(3) -0.003(2)
O22 0.229(3) 0.191(2) 0.1308(15) 0.0569(14) 0.1082(17) 0.128(2)
O23 0.217(3) 0.171(2) 0.219(3) -0.0260(19) 0.101(2) 0.083(2)
O24 0.190(2) 0.289(3) 0.201(2) 0.0002(19) 0.0166(16) 0.101(2)
Cl3 0.0957(4) 0.1501(7) 0.1928(8) -0.0326(6) 0.0100(5) 0.0503(4)
O31 0.1435(17) 0.161(2) 0.262(3) 0.0590(19) 0.1075(19) 0.0787(16)
O32 0.163(3) 0.388(7) 0.315(5) -0.042(5) -0.059(3) 0.147(4)
O33 0.147(2) 0.345(6) 0.335(5) -0.026(4) -0.053(3) 0.124(3)
O34 0.689(14) 0.239(5) 0.452(8) 0.154(5) 0.070(8) 0.278(8)
O1W 0.619(10) 0.279(5) 0.370(6) 0.102(4) 0.037(6) 0.194(6)
O2W 0.1312(14) 0.1220(14) 0.223(2) 0.0970(15) 0.0163(14) 0.0534(11)
O3W 0.619(10) 0.279(5) 0.370(6) 0.102(4) 0.037(6) 0.194(6)
O4W 0.1710(18) 0.1315(15) 0.1009(11) 0.0000(10) -0.0040(11) 0.0535(13)
Cl4 0.785(10) 0.242(3) 0.388(5) 0.134(3) 0.069(5) 0.293(5)

loop_
_atom_type_symbol
_atom_type_description
_atom_type_scat_dispersion_real
_atom_type_scat_dispersion_imag
_atom_type_scat_source
C C 0.0033 0.0016 'International Tables Vol C Tables 4.2.6.8 and 6.1.1.4'
H H 0.0000 0.0000 'International Tables Vol C Tables 4.2.6.8 and 6.1.1.4'
N N 0.0061 0.0033 'International Tables Vol C Tables 4.2.6.8 and 6.1.1.4'
O O 0.0106 0.0060 'International Tables Vol C Tables 4.2.6.8 and 6.1.1.4'
Na Na 0.0362 0.0249 'International Tables Vol C Tables 4.2.6.8 and 6.1.1.4'
Cl Cl 0.1484 0.1585 'International Tables Vol C Tables 4.2.6.8 and 6.1.1.4'
Cu Cu 0.3201 1.2651 'International Tables Vol C Tables 4.2.6.8 and 6.1.1.4'
Nd Nd -0.1943 3.0179 'International Tables Vol C Tables 4.2.6.8 and 6.1.1.4'

loop_
_geom_angle_atom_site_label_1
_geom_angle_atom_site_label_2
_geom_angle_atom_site_label_3
_geom_angle
_geom_angle_site_symmetry_1
_geom_angle_site_symmetry_3
_geom_angle_publ_flag
O5 Nd1 O4 135.40(3) . . ?
O5 Nd1 O6 65.94(3) . . ?
O4 Nd1 O6 128.29(3) . . ?
O5 Nd1 O3 71.99(3) . . ?
O4 Nd1 O3 65.59(2) . . ?
O6 Nd1 O3 122.19(3) . . ?
O5 Nd1 O1 135.03(3) . . ?
O4 Nd1 O1 72.40(3) . . ?
O6 Nd1 O1 131.30(3) . . ?
O3 Nd1 O1 106.45(3) . . ?
O5 Nd1 O9 138.11(3) . . ?
O4 Nd1 O9 73.68(3) . . ?
O6 Nd1 O9 72.18(3) . . ?
O3 Nd1 O9 136.08(4) . . ?
O1 Nd1 O9 74.75(4) . . ?
O5 Nd1 O2 72.78(2) . . ?
O4 Nd1 O2 103.47(3) . . ?
O6 Nd1 O2 127.76(3) . . ?
O3 Nd1 O2 69.51(2) . . ?
O1 Nd1 O2 65.40(2) . . ?
O9 Nd1 O2 138.52(4) . . ?
O5 Nd1 O8 84.65(4) . . ?
O4 Nd1 O8 138.82(3) . . ?
O6 Nd1 O8 69.71(4) . . ?
O3 Nd1 O8 142.68(3) . . ?
O1 Nd1 O8 70.27(4) . . ?
O9 Nd1 O8 80.27(5) . . ?
O2 Nd1 O8 76.07(4) . . ?
O5 Nd1 O7 83.87(4) . . ?
O4 Nd1 O7 70.69(4) . . ?
O6 Nd1 O7 66.10(4) . . ?
O3 Nd1 O7 71.80(3) . . ?
O1 Nd1 O7 139.78(3) . . ?
O9 Nd1 O7 80.07(5) . . ?
O2 Nd1 O7 139.32(3) . . ?
O8 Nd1 O7 135.25(4) . . ?
O5 Nd1 Na1 43.118(16) . . ?
O4 Nd1 Na1 104.01(2) . . ?
O6 Nd1 Na1 108.94(2) . . ?
O3 Nd1 Na1 41.396(18) . . ?
O1 Nd1 Na1 105.65(2) . . ?
O9 Nd1 Na1 177.48(3) . . ?
O2 Nd1 Na1 42.627(14) . . ?
O8 Nd1 Na1 102.23(3) . . ?
O7 Nd1 Na1 98.27(3) . . ?
N1 Cu1 N2 84.40(3) . . ?
N1 Cu1 N4 95.15(8) . . ?
N2 Cu1 N4 177.89(10) . . ?
N1 Cu1 N3 178.57(8) . . ?
N2 Cu1 N3 96.71(6) . . ?
N4 Cu1 N3 83.78(9) . . ?
N6 Cu2 N5 84.33(4) . . ?
N6 Cu2 N7 96.41(4) . . ?
N5 Cu2 N7 171.98(6) . . ?
N6 Cu2 N8 165.78(6) . . ?
N5 Cu2 N8 96.59(4) . . ?
N7 Cu2 N8 84.66(5) . . ?
N11 Cu3 N9 95.74(7) . . ?
N11 Cu3 N10 179.11(11) . . ?
N9 Cu3 N10 83.98(4) . . ?
N11 Cu3 N12 83.53(11) . . ?
N9 Cu3 N12 178.73(11) . . ?
N10 Cu3 N12 96.73(9) . . ?
O3 Na1 O3 180.00(3) . 2_656 ?
O3 Na1 O2 73.03(3) . . ?
O3 Na1 O2 106.97(3) 2_656 . ?
O3 Na1 O2 106.97(3) . 2_656 ?
O3 Na1 O2 73.03(3) 2_656 2_656 ?
O2 Na1 O2 180.00(2) . 2_656 ?
O3 Na1 O5 74.39(2) . . ?
O3 Na1 O5 105.61(2) 2_656 . ?
O2 Na1 O5 74.48(3) . . ?
O2 Na1 O5 105.52(3) 2_656 . ?
O3 Na1 O5 105.61(2) . 2_656 ?
O3 Na1 O5 74.39(2) 2_656 2_656 ?
O2 Na1 O5 105.52(3) . 2_656 ?
O2 Na1 O5 74.48(3) 2_656 2_656 ?
O5 Na1 O5 180.0 . 2_656 ?
O3 Na1 Nd1 44.152(16) . . ?
O3 Na1 Nd1 135.848(16) 2_656 . ?
O2 Na1 Nd1 44.49(2) . . ?
O2 Na1 Nd1 135.51(2) 2_656 . ?
O5 Na1 Nd1 43.394(18) . . ?
O5 Na1 Nd1 136.606(18) 2_656 . ?
O3 Na1 Nd1 135.848(16) . 2_656 ?
O3 Na1 Nd1 44.152(16) 2_656 2_656 ?
O2 Na1 Nd1 135.51(2) . 2_656 ?
O2 Na1 Nd1 44.49(2) 2_656 2_656 ?
O5 Na1 Nd1 136.606(18) . 2_656 ?
O5 Na1 Nd1 43.394(18) 2_656 2_656 ?
Nd1 Na1 Nd1 180.0 . 2_656 ?
C2 O1 Nd1 118.80(7) . . ?
C1 O2 Na1 142.62(6) . . ?
C1 O2 Nd1 120.44(6) . . ?
Na1 O2 Nd1 92.88(3) . . ?
C3 O3 Na1 143.71(9) . . ?
C3 O3 Nd1 119.40(9) . . ?
Na1 O3 Nd1 94.45(2) . . ?
C4 O4 Nd1 119.95(7) . . ?
C5 O5 Na1 146.28(6) . . ?
C5 O5 Nd1 120.22(6) . . ?
Na1 O5 Nd1 93.49(3) . . ?
C6 O6 Nd1 119.64(7) . . ?
Nd1 O7 H7A 109.1 . . ?
Nd1 O7 H7B 109.0 . . ?
H7A O7 H7B 109.5 . . ?
Nd1 O8 H8B 109.5 . . ?
Nd1 O8 H8C 108.7 . . ?
H8B O8 H8C 109.5 . . ?
Nd1 O9 H9B 109.5 . . ?
Nd1 O9 H9C 108.8 . . ?
H9B O9 H9C 109.5 . . ?
C1 N1 C18 119.58(9) . . ?
C1 N1 Cu1 114.20(6) . . ?
C18 N1 Cu1 126.20(7) . . ?
C2 N2 C11 119.90(10) . . ?
C2 N2 Cu1 111.02(7) . . ?
C11 N2 Cu1 128.73(8) . . ?
C14 N3 C13 125.50(15) . . ?
C14 N3 Cu1 115.12(13) . . ?
C13 N3 Cu1 119.35(12) . . ?
C14 N3 H3B 90.6 . . ?
C13 N3 H3B 90.6 . . ?
Cu1 N3 H3B 90.6 . . ?
C16 N4 C15 123.3(2) . . ?
C16 N4 Cu1 124.54(17) . . ?
C15 N4 Cu1 111.59(16) . . ?
C16 N4 H4A 92.6 . . ?
C15 N4 H4A 92.6 . . ?
Cu1 N4 H4A 92.6 . . ?
C3 N5 C21 118.94(11) . . ?
C3 N5 Cu2 114.37(10) . . ?
C21 N5 Cu2 126.44(7) . . ?
C4 N6 C28 120.47(9) . . ?
C4 N6 Cu2 113.37(7) . . ?
C28 N6 Cu2 126.13(7) . . ?
C26 N7 C25 119.48(13) . . ?
C26 N7 Cu2 122.25(9) . . ?
C25 N7 Cu2 110.88(10) . . ?
C26 N7 H7A 99.1 . . ?
C25 N7 H7A 99.1 . . ?
Cu2 N7 H7A 99.1 . . ?
C24 N8 C23 120.00(13) . . ?
C24 N8 Cu2 108.06(10) . . ?
C23 N8 Cu2 116.41(9) . . ?
C24 N8 H8A 103.3 . . ?
C23 N8 H8A 103.3 . . ?
Cu2 N8 H8A 103.3 . . ?
C5 N9 C31 118.09(8) . . ?
C5 N9 Cu3 113.56(6) . . ?
C31 N9 Cu3 128.35(7) . . ?
C6 N10 C38 118.45(11) . . ?
C6 N10 Cu3 114.43(8) . . ?
C38 N10 Cu3 127.07(9) . . ?
C33 N11 C34 121.1(2) . . ?
C33 N11 Cu3 122.41(15) . . ?
C34 N11 Cu3 115.31(17) . . ?
C33 N11 H11A 93.5 . . ?
C34 N11 H11A 93.5 . . ?
Cu3 N11 H11A 93.5 . . ?
C35 N12 C36 127.1(2) . . ?
C35 N12 Cu3 112.8(2) . . ?
C36 N12 Cu3 119.30(17) . . ?
C35 N12 H12C 92.8 . . ?
C36 N12 H12C 92.8 . . ?
Cu3 N12 H12C 92.8 . . ?
O2 C1 N1 129.61(8) . . ?
O2 C1 C2 117.16(9) . . ?
N1 C1 C2 113.23(8) . . ?
O1 C2 N2 125.35(10) . . ?
O1 C2 C1 118.09(10) . . ?
N2 C2 C1 116.54(9) . . ?
C12 C11 N2 110.18(14) . . ?
C12 C11 H11A 109.6 . . ?
N2 C11 H11A 109.6 . . ?
C12 C11 H11B 109.6 . . ?
N2 C11 H11B 109.6 . . ?
H11A C11 H11B 108.1 . . ?
C13 C12 C11 141.40(18) . . ?
C13 C12 H12A 101.7 . . ?
C11 C12 H12A 101.7 . . ?
C13 C12 H12B 101.7 . . ?
C11 C12 H12B 101.7 . . ?
H12A C12 H12B 104.7 . . ?
C12 C13 N3 122.44(15) . . ?
C12 C13 H13A 106.7 . . ?
N3 C13 H13A 106.7 . . ?
C12 C13 H13B 106.7 . . ?
N3 C13 H13B 106.7 . . ?
H13A C13 H13B 106.6 . . ?
N3 C14 C15 113.30(16) . . ?
N3 C14 H14A 108.9 . . ?
C15 C14 H14A 108.9 . . ?
N3 C14 H14B 108.9 . . ?
C15 C14 H14B 108.9 . . ?
H14A C14 H14B 107.7 . . ?
N4 C15 C14 115.57(17) . . ?
N4 C15 H15A 108.4 . . ?
C14 C15 H15A 108.4 . . ?
N4 C15 H15B 108.4 . . ?
C14 C15 H15B 108.4 . . ?
H15A C15 H15B 107.4 . . ?
N4 C16 C17 119.16(15) . . ?
N4 C16 H16A 107.5 . . ?
C17 C16 H16A 107.5 . . ?
N4 C16 H16B 107.5 . . ?
C17 C16 H16B 107.5 . . ?
H16A C16 H16B 107.0 . . ?
C18 C17 C16 138.42(16) . . ?
C18 C17 H17A 102.5 . . ?
C16 C17 H17A 102.5 . . ?
C18 C17 H17B 102.5 . . ?
C16 C17 H17B 102.5 . . ?
H17A C17 H17B 104.9 . . ?
C17 C18 N1 116.01(14) . . ?
C17 C18 H18A 108.3 . . ?
N1 C18 H18A 108.3 . . ?
C17 C18 H18B 108.3 . . ?
N1 C18 H18B 108.3 . . ?
H18A C18 H18B 107.4 . . ?
O3 C3 N5 130.42(14) . . ?
O3 C3 C4 117.75(18) . . ?
N5 C3 C4 111.77(17) . . ?
O4 C4 N6 128.45(10) . . ?
O4 C4 C3 115.68(13) . . ?
N6 C4 C3 115.86(13) . . ?
C22 C21 N5 111.44(10) . . ?
C22 C21 H21A 109.3 . . ?
N5 C21 H21A 109.3 . . ?
C22 C21 H21B 109.3 . . ?
N5 C21 H21B 109.3 . . ?
H21A C21 H21B 108.0 . . ?
C23 C22 C21 122.38(18) . . ?
C23 C22 H22A 106.7 . . ?
C21 C22 H22A 106.7 . . ?
C23 C22 H22B 106.7 . . ?
C21 C22 H22B 106.7 . . ?
H22A C22 H22B 106.6 . . ?
C22 C23 N8 117.88(12) . . ?
C22 C23 H23A 107.8 . . ?
N8 C23 H23A 107.8 . . ?
C22 C23 H23B 107.8 . . ?
N8 C23 H23B 107.8 . . ?
H23A C23 H23B 107.2 . . ?
N8 C24 C25 112.05(14) . . ?
N8 C24 H24A 109.2 . . ?
C25 C24 H24A 109.2 . . ?
N8 C24 H24B 109.2 . . ?
C25 C24 H24B 109.2 . . ?
H24A C24 H24B 107.9 . . ?
N7 C25 C24 112.78(13) . . ?
N7 C25 H25A 109.0 . . ?
C24 C25 H25A 109.0 . . ?
N7 C25 H25B 109.0 . . ?
C24 C25 H25B 109.0 . . ?
H25A C25 H25B 107.8 . . ?
N7 C26 C27 118.16(12) . . ?
N7 C26 H26A 107.8 . . ?
C27 C26 H26A 107.8 . . ?
N7 C26 H26B 107.8 . . ?
C27 C26 H26B 107.8 . . ?
H26A C26 H26B 107.1 . . ?
C26 C27 C28 118.81(17) . . ?
C26 C27 H27A 107.6 . . ?
C28 C27 H27A 107.6 . . ?
C26 C27 H27B 107.6 . . ?
C28 C27 H27B 107.6 . . ?
H27A C27 H27B 107.0 . . ?
N6 C28 C27 114.88(12) . . ?
N6 C28 H28A 108.5 . . ?
C27 C28 H28A 108.5 . . ?
N6 C28 H28B 108.5 . . ?
C27 C28 H28B 108.5 . . ?
H28A C28 H28B 107.5 . . ?
O5 C5 N9 129.06(9) . . ?
O5 C5 C6 117.14(8) . . ?
N9 C5 C6 113.80(8) . . ?
O6 C6 N10 128.98(10) . . ?
O6 C6 C5 116.82(9) . . ?
N10 C6 C5 114.18(9) . . ?
C32 C31 N9 114.15(11) . . ?
C32 C31 H31A 108.7 . . ?
N9 C31 H31A 108.7 . . ?
C32 C31 H31B 108.7 . . ?
N9 C31 H31B 108.7 . . ?
H31A C31 H31B 107.6 . . ?
C33 C32 C31 132.85(16) . . ?
C33 C32 H32A 104.0 . . ?
C31 C32 H32A 104.0 . . ?
C33 C32 H32B 104.0 . . ?
C31 C32 H32B 104.0 . . ?
H32A C32 H32B 105.5 . . ?
C32 C33 N11 121.55(18) . . ?
C32 C33 H33A 106.9 . . ?
N11 C33 H33A 106.9 . . ?
C32 C33 H33B 106.9 . . ?
N11 C33 H33B 106.9 . . ?
H33A C33 H33B 106.7 . . ?
N11 C34 C35 110.04(18) . . ?
N11 C34 H34A 109.7 . . ?
C35 C34 H34A 109.7 . . ?
N11 C34 H34B 109.7 . . ?
C35 C34 H34B 109.7 . . ?
H34A C34 H34B 108.2 . . ?
N12 C35 C34 116.8(2) . . ?
N12 C35 H35A 108.1 . . ?
C34 C35 H35A 108.1 . . ?
N12 C35 H35B 108.1 . . ?
C34 C35 H35B 108.1 . . ?
H35A C35 H35B 107.3 . . ?
C37 C36 N12 120.98(15) . . ?
C37 C36 H36A 107.1 . . ?
N12 C36 H36A 107.1 . . ?
C37 C36 H36B 107.1 . . ?
N12 C36 H36B 107.1 . . ?
H36A C36 H36B 106.8 . . ?
C36 C37 C38 135.6(2) . . ?
C36 C37 H37A 103.3 . . ?
C38 C37 H37A 103.3 . . ?
C36 C37 H37B 103.3 . . ?
C38 C37 H37B 103.3 . . ?
H37A C37 H37B 105.2 . . ?
C37 C38 N10 112.47(15) . . ?
C37 C38 H38A 109.1 . . ?
N10 C38 H38A 109.1 . . ?
C37 C38 H38B 109.1 . . ?
N10 C38 H38B 109.1 . . ?
H38A C38 H38B 107.8 . . ?
O12 Cl1 O13 109.93(18) . . ?
O12 Cl1 O14 116.68(15) . . ?
O13 Cl1 O14 112.06(14) . . ?
O12 Cl1 O11 104.7(2) . . ?
O13 Cl1 O11 105.5(2) . . ?
O14 Cl1 O11 107.08(16) . . ?
O24 Cl2 O23 120.1(2) . . ?
O24 Cl2 O21 108.4(3) . . ?
O23 Cl2 O21 108.7(2) . . ?
O24 Cl2 O22 95.8(2) . . ?
O23 Cl2 O22 113.15(18) . . ?
O21 Cl2 O22 110.0(2) . . ?
O32 Cl3 O31 107.6(2) . . ?
O32 Cl3 O34 98.6(4) . . ?
O31 Cl3 O34 114.6(4) . . ?
O32 Cl3 O33 105.8(3) . . ?
O31 Cl3 O33 116.1(2) . . ?
O34 Cl3 O33 112.1(4) . . ?
H1WA O1W H1WB 109.5 . . ?
H2WA O2W H2WB 109.5 . . ?
H3WA O3W H3WB 109.5 . . ?
H4WA O4W H4WB 109.5 . . ?

loop_
_geom_bond_atom_site_label_1
_geom_bond_atom_site_label_2
_geom_bond_distance
_geom_bond_site_symmetry_2
_geom_bond_publ_flag
Nd1 O5 2.4659(7) . ?
Nd1 O4 2.4704(9) . ?
Nd1 O6 2.5020(8) . ?
Nd1 O3 2.5030(8) . ?
Nd1 O1 2.5031(8) . ?
Nd1 O9 2.5094(11) . ?
Nd1 O2 2.5140(8) . ?
Nd1 O8 2.5572(12) . ?
Nd1 O7 2.5983(11) . ?
Nd1 Na1 3.5826(7) . ?
Cu1 N1 1.9387(9) . ?
Cu1 N2 1.9533(10) . ?
Cu1 N4 1.965(3) . ?
Cu1 N3 1.9767(14) . ?
Cu2 N6 1.9481(9) . ?
Cu2 N5 1.9511(9) . ?
Cu2 N7 1.9800(13) . ?
Cu2 N8 2.0288(13) . ?
Cu3 N11 1.931(3) . ?
Cu3 N9 1.9333(8) . ?
Cu3 N10 1.9499(10) . ?
Cu3 N12 1.961(2) . ?
Na1 O3 2.3762(7) . ?
Na1 O3 2.3762(7) 2_656 ?
Na1 O2 2.4293(7) . ?
Na1 O2 2.4293(7) 2_656 ?
Na1 O5 2.4532(8) . ?
Na1 O5 2.4532(8) 2_656 ?
Na1 Nd1 3.5826(7) 2_656 ?
O1 C2 1.3053(14) . ?
O2 C1 1.2646(12) . ?
O3 C3 1.235(3) . ?
O4 C4 1.2774(12) . ?
O5 C5 1.2852(11) . ?
O6 C6 1.2714(14) . ?
O7 H7A 0.8500 . ?
O7 H7B 0.8500 . ?
O8 H8B 0.8500 . ?
O8 H8C 0.8501 . ?
O9 H9B 0.8500 . ?
O9 H9C 0.8501 . ?
N1 C1 1.2930(13) . ?
N1 C18 1.4510(16) . ?
N2 C2 1.3095(15) . ?
N2 C11 1.4547(14) . ?
N3 C14 1.371(3) . ?
N3 C13 1.461(2) . ?
N3 H3B 0.9100 . ?
N4 C16 1.373(3) . ?
N4 C15 1.441(3) . ?
N4 H4A 0.9100 . ?
N5 C3 1.318(3) . ?
N5 C21 1.4820(13) . ?
N6 C4 1.2868(14) . ?
N6 C28 1.4271(15) . ?
N7 C26 1.394(2) . ?
N7 C25 1.4202(19) . ?
N7 H7A 0.9100 . ?
N8 C24 1.444(2) . ?
N8 C23 1.4472(18) . ?
N8 H8A 0.9100 . ?
N9 C5 1.3172(12) . ?
N9 C31 1.4509(14) . ?
N10 C6 1.2762(14) . ?
N10 C38 1.4698(17) . ?
N11 C33 1.408(3) . ?
N11 C34 1.414(3) . ?
N11 H11A 0.9100 . ?
N12 C35 1.360(3) . ?
N12 C36 1.463(3) . ?
N12 H12C 0.9100 . ?
C1 C2 1.5185(14) . ?
C11 C12 1.431(2) . ?
C11 H11A 0.9700 . ?
C11 H11B 0.9700 . ?
C12 C13 1.278(3) . ?
C12 H12A 0.9700 . ?
C12 H12B 0.9700 . ?
C13 H13A 0.9700 . ?
C13 H13B 0.9700 . ?
C14 C15 1.461(3) . ?
C14 H14A 0.9700 . ?
C14 H14B 0.9700 . ?
C15 H15A 0.9700 . ?
C15 H15B 0.9700 . ?
C16 C17 1.402(3) . ?
C16 H16A 0.9700 . ?
C16 H16B 0.9700 . ?
C17 C18 1.323(2) . ?
C17 H17A 0.9700 . ?
C17 H17B 0.9700 . ?
C18 H18A 0.9700 . ?
C18 H18B 0.9700 . ?
C3 C4 1.564(2) . ?
C21 C22 1.465(2) . ?
C21 H21A 0.9700 . ?
C21 H21B 0.9700 . ?
C22 C23 1.436(2) . ?
C22 H22A 0.9700 . ?
C22 H22B 0.9700 . ?
C23 H23A 0.9700 . ?
C23 H23B 0.9700 . ?
C24 C25 1.460(2) . ?
C24 H24A 0.9700 . ?
C24 H24B 0.9700 . ?
C25 H25A 0.9700 . ?
C25 H25B 0.9700 . ?
C26 C27 1.492(3) . ?
C26 H26A 0.9700 . ?
C26 H26B 0.9700 . ?
C27 C28 1.496(2) . ?
C27 H27A 0.9700 . ?
C27 H27B 0.9700 . ?
C28 H28A 0.9700 . ?
C28 H28B 0.9700 . ?
C5 C6 1.5435(14) . ?
C31 C32 1.3907(19) . ?
C31 H31A 0.9700 . ?
C31 H31B 0.9700 . ?
C32 C33 1.382(2) . ?
C32 H32A 0.9700 . ?
C32 H32B 0.9700 . ?
C33 H33A 0.9700 . ?
C33 H33B 0.9700 . ?
C34 C35 1.475(3) . ?
C34 H34A 0.9700 . ?
C34 H34B 0.9700 . ?
C35 H35A 0.9700 . ?
C35 H35B 0.9700 . ?
C36 C37 1.328(3) . ?
C36 H36A 0.9700 . ?
C36 H36B 0.9700 . ?
C37 C38 1.381(3) . ?
C37 H37A 0.9700 . ?
C37 H37B 0.9700 . ?
C38 H38A 0.9700 . ?
C38 H38B 0.9700 . ?
Cl1 O12 1.371(3) . ?
Cl1 O13 1.395(3) . ?
Cl1 O14 1.4087(15) . ?
Cl1 O11 1.465(4) . ?
Cl2 O24 1.373(4) . ?
Cl2 O23 1.390(2) . ?
Cl2 O21 1.418(3) . ?
Cl2 O22 1.430(2) . ?
Cl3 O32 1.288(5) . ?
Cl3 O31 1.398(2) . ?
Cl3 O34 1.432(5) . ?
Cl3 O33 1.451(4) . ?
O1W H1WA 0.8500 . ?
O1W H1WB 0.8500 . ?
O2W H2WA 0.8501 . ?
O2W H2WB 0.8500 . ?
O3W H3WA 0.8500 . ?
O3W H3WB 0.8500 . ?
O4W H4WA 0.8499 . ?
O4W H4WB 0.8500 . ?
